data_2230294
loop_
_publ_author_name
'Liu, Yun'
'Wang, Su-Hui'
'Shen, Shu-Ren'
'Yang, Zong-Hui'

_publ_section_title
;
 12-Benzoyl-2-methylnaphtho[2,3-<i>b</i>]indolizine-6,11-dione
;
_journal_coeditor_code DS2112
_journal_issue 6
_journal_name_full 'Acta Crystallographica Section E'
_journal_page_first o1550
_journal_paper_doi 10.1107/S1600536811019623
_journal_volume 67
_journal_year 2011
_chemical_formula_iupac 'C24 H15 N O3'
_chemical_formula_moiety 'C24 H15 N O3'
_chemical_formula_sum 'C24 H15 N O3'
_chemical_formula_weight 365.37
_chemical_melting_point 538
_chemical_name_systematic
;
12-Benzoyl-2-methylnaphtho[2,3-<i>b</i>]indolizine-6,11-dione
;
_space_group_IT_number 14
_symmetry_cell_setting monoclinic
_symmetry_space_group_name_Hall '-P 2ybc'
_symmetry_space_group_name_H-M 'P 1 21/c 1'
_atom_sites_solution_hydrogens geom
_atom_sites_solution_primary direct
_atom_sites_solution_secondary difmap
_audit_creation_method SHELXL-97
_cell_angle_alpha 90.00
_cell_angle_beta 90.22(3)
_cell_angle_gamma 90.00
_cell_formula_units_Z 4
_cell_length_a 7.1260(14)
_cell_length_b 10.125(2)
_cell_length_c 24.352(5)
_cell_measurement_reflns_used 25
_cell_measurement_temperature 295(2)
_cell_measurement_theta_max 12
_cell_measurement_theta_min 9
_cell_volume 1757.0(6)
_computing_cell_refinement 'CAD4 Software (Enraf--Nonius, 1989)'
_computing_data_collection 'CAD4 Software (Enraf--Nonius, 1989)'
_computing_data_reduction 'XCAD4 (Harms & Wocadlo, 1995)'
_computing_molecular_graphics 'SHELXTL (Sheldrick, 2008)'
_computing_publication_material 'SHELXTL (Sheldrick, 2008) and PLATON (Spek, 2009)'
_computing_structure_refinement 'SHELXL97 (Sheldrick, 2008)'
_computing_structure_solution 'SHELXS97 (Sheldrick, 2008)'
_diffrn_ambient_temperature 295(2)
_diffrn_measured_fraction_theta_full 1.000
_diffrn_measured_fraction_theta_max 1.000
_diffrn_measurement_device_type 'Enraf--Nonius CAD-4'
_diffrn_measurement_method \w/2\q
_diffrn_radiation_monochromator graphite
_diffrn_radiation_source 'fine-focus sealed tube'
_diffrn_radiation_type MoK\a
_diffrn_radiation_wavelength 0.71073
_diffrn_reflns_av_R_equivalents 0.0622
_diffrn_reflns_av_sigmaI/netI 0.0689
_diffrn_reflns_limit_h_max 0
_diffrn_reflns_limit_h_min -8
_diffrn_reflns_limit_k_max 0
_diffrn_reflns_limit_k_min -12
_diffrn_reflns_limit_l_max 28
_diffrn_reflns_limit_l_min -28
_diffrn_reflns_number 3371
_diffrn_reflns_theta_full 25.00
_diffrn_reflns_theta_max 25.00
_diffrn_reflns_theta_min 1.67
_diffrn_standards_decay_% 0
_diffrn_standards_interval_count 200
_diffrn_standards_interval_time 2
_diffrn_standards_number 3
_exptl_absorpt_coefficient_mu 0.092
_exptl_absorpt_correction_T_max 0.9909
_exptl_absorpt_correction_T_min 0.9730
_exptl_absorpt_correction_type psi-scan
_exptl_absorpt_process_details '(XCAD4; Harms & Wocadlo, 1995)'
_exptl_crystal_colour red
_exptl_crystal_density_diffrn 1.381
_exptl_crystal_density_method 'not measured'
_exptl_crystal_description block
_exptl_crystal_F_000 760
_exptl_crystal_size_max 0.30
_exptl_crystal_size_mid 0.20
_exptl_crystal_size_min 0.10
_refine_diff_density_max 0.207
_refine_diff_density_min -0.215
_refine_ls_extinction_method none
_refine_ls_goodness_of_fit_ref 1.024
_refine_ls_hydrogen_treatment constr
_refine_ls_matrix_type full
_refine_ls_number_parameters 254
_refine_ls_number_reflns 3103
_refine_ls_number_restraints 0
_refine_ls_restrained_S_all 1.024
_refine_ls_R_factor_all 0.1468
_refine_ls_R_factor_gt 0.0641
_refine_ls_shift/su_max 0.006
_refine_ls_shift/su_mean 0.001
_refine_ls_structure_factor_coef Fsqd
_refine_ls_weighting_details 'calc w=1/[\s^2^(Fo^2^)+(0.0675P)^2^+0.0651P] where P=(Fo^2^+2Fc^2^)/3'
_refine_ls_weighting_scheme calc
_refine_ls_wR_factor_gt 0.1363
_refine_ls_wR_factor_ref 0.1685
_reflns_number_gt 1555
_reflns_number_total 3103
_reflns_threshold_expression I>2sigma(I)
_cod_data_source_file ds2112.cif
_cod_data_source_block I
_cod_original_sg_symbol_H-M 'P 21/c'
_cod_database_code 2230294
_cod_database_fobs_code 2230294

loop_
_symmetry_equiv_pos_as_xyz
'x, y, z'
'-x, y+1/2, -z+1/2'
'-x, -y, -z'
'x, -y-1/2, z-1/2'

loop_
_atom_site_type_symbol
_atom_site_label
_atom_site_fract_x
_atom_site_fract_y
_atom_site_fract_z
_atom_site_U_iso_or_equiv
_atom_site_adp_type
_atom_site_calc_flag
_atom_site_refinement_flags
_atom_site_occupancy
_atom_site_symmetry_multiplicity
_atom_site_disorder_assembly
_atom_site_disorder_group
N N 0.1808(3) 0.6115(3) 0.44928(11) 0.0478(7) Uani d . 1 1 . .
C C24 0.2311(4) 0.4972(3) 0.47630(13) 0.0446(8) Uani d . 1 1 . .
O O3 0.2792(4) 0.5789(3) 0.56513(10) 0.0699(8) Uani d . 1 1 . .
O O2 0.2339(4) 0.1643(3) 0.42739(10) 0.0806(9) Uani d . 1 1 . .
C C23 0.3188(4) 0.2429(3) 0.51506(14) 0.0492(9) Uani d . 1 1 . .
C C22 0.3265(4) 0.3501(3) 0.55128(14) 0.0494(9) Uani d . 1 1 . .
C C21 0.2309(4) 0.3959(3) 0.43837(13) 0.0470(8) Uani d . 1 1 . .
C C20 0.1497(4) 0.5816(3) 0.39425(14) 0.0490(9) Uani d . 1 1 . .
C C19 0.3601(5) 0.1177(4) 0.53431(16) 0.0630(10) Uani d . 1 1 . .
H H19 0.3511 0.0459 0.5107 0.076 Uiso calc R 1 1 . .
C C18 0.2598(5) 0.2599(4) 0.45665(15) 0.0571(10) Uani d . 1 1 . .
C C17 0.2775(5) 0.4848(4) 0.53324(14) 0.0508(9) Uani d . 1 1 . .
C C16 0.1643(5) 0.7379(4) 0.46870(15) 0.0553(9) Uani d . 1 1 . .
H H16 0.1848 0.7557 0.5057 0.066 Uiso calc R 1 1 . .
C C15 0.1807(5) 0.4458(4) 0.38678(13) 0.0525(9) Uani d . 1 1 . .
C C14 0.3024(6) 0.2844(3) 0.31344(13) 0.0572(10) Uani d . 1 1 . .
O O1 0.0328(4) 0.4141(3) 0.30306(11) 0.0967(10) Uani d . 1 1 . .
C C13 0.1000(5) 0.6856(4) 0.35921(15) 0.0594(10) Uani d . 1 1 . .
H H13 0.0775 0.6684 0.3223 0.071 Uiso calc R 1 1 . .
C C12 0.1184(5) 0.8354(4) 0.43411(17) 0.0633(11) Uani d . 1 1 . .
H H12 0.1092 0.9213 0.4475 0.076 Uiso calc R 1 1 . .
C C11 0.3777(5) 0.3285(4) 0.60562(14) 0.0621(10) Uani d . 1 1 . .
H H11 0.3820 0.3988 0.6302 0.075 Uiso calc R 1 1 . .
C C10 0.4852(6) 0.2881(4) 0.33161(15) 0.0648(11) Uani d . 1 1 . .
H H10 0.5208 0.3493 0.3582 0.078 Uiso calc R 1 1 . .
C C9 0.0840(5) 0.8116(4) 0.37831(17) 0.0617(10) Uani d . 1 1 . .
C C8 0.1615(5) 0.3819(4) 0.33307(15) 0.0611(10) Uani d . 1 1 . .
C C7 0.4220(5) 0.2029(5) 0.62324(17) 0.0725(12) Uani d . 1 1 . .
H H7 0.4577 0.1894 0.6596 0.087 Uiso calc R 1 1 . .
C C6 0.2519(7) 0.1918(4) 0.27499(15) 0.0780(13) Uani d . 1 1 . .
H H6 0.1291 0.1897 0.2619 0.094 Uiso calc R 1 1 . .
C C5 0.3799(9) 0.1024(5) 0.25553(18) 0.0969(17) Uani d . 1 1 . .
H H5 0.3424 0.0377 0.2307 0.116 Uiso calc R 1 1 . .
C C4 0.4142(5) 0.0979(4) 0.58804(17) 0.0733(12) Uani d . 1 1 . .
H H4 0.4453 0.0137 0.6003 0.088 Uiso calc R 1 1 . .
C C3 0.6168(7) 0.2010(4) 0.31047(18) 0.0839(13) Uani d . 1 1 . .
H H3 0.7413 0.2054 0.3219 0.101 Uiso calc R 1 1 . .
C C2 0.5615(9) 0.1081(5) 0.2725(2) 0.0987(17) Uani d . 1 1 . .
H H2 0.6488 0.0491 0.2583 0.118 Uiso calc R 1 1 . .
C C1 0.0376(6) 0.9245(4) 0.34044(18) 0.0885(14) Uani d . 1 1 . .
H H1A 0.0216 0.8917 0.3037 0.133 Uiso calc R 1 1 . .
H H1B 0.1379 0.9877 0.3412 0.133 Uiso calc R 1 1 . .
H H1C -0.0765 0.9660 0.3523 0.133 Uiso calc R 1 1 . .

loop_
_atom_site_aniso_label
_atom_site_aniso_U_11
_atom_site_aniso_U_22
_atom_site_aniso_U_33
_atom_site_aniso_U_12
_atom_site_aniso_U_13
_atom_site_aniso_U_23
N 0.0436(17) 0.0484(18) 0.0514(18) -0.0055(14) 0.0046(13) -0.0026(15)
C24 0.0354(18) 0.048(2) 0.050(2) 0.0007(16) 0.0012(16) -0.0009(18)
O3 0.083(2) 0.0695(18) 0.0574(16) -0.0013(15) -0.0041(13) -0.0141(14)
O2 0.123(3) 0.0532(17) 0.0652(17) -0.0080(16) -0.0049(16) -0.0040(14)
C23 0.0345(19) 0.055(2) 0.058(2) 0.0068(17) 0.0040(15) 0.0040(19)
C22 0.037(2) 0.059(2) 0.051(2) 0.0021(17) 0.0061(16) 0.0020(19)
C21 0.040(2) 0.049(2) 0.052(2) -0.0050(17) 0.0013(16) -0.0032(18)
C20 0.039(2) 0.058(2) 0.050(2) -0.0035(17) 0.0000(16) 0.0002(19)
C19 0.056(2) 0.061(3) 0.072(3) 0.010(2) 0.004(2) 0.003(2)
C18 0.058(2) 0.058(2) 0.055(2) -0.008(2) 0.0059(18) -0.003(2)
C17 0.041(2) 0.056(2) 0.055(2) -0.0032(17) 0.0051(17) -0.005(2)
C16 0.050(2) 0.055(2) 0.060(2) -0.0076(18) 0.0073(18) -0.007(2)
C15 0.052(2) 0.059(2) 0.046(2) -0.0061(18) -0.0012(16) -0.0006(19)
C14 0.079(3) 0.053(2) 0.040(2) -0.011(2) 0.0035(19) 0.0030(18)
O1 0.099(2) 0.114(3) 0.077(2) 0.009(2) -0.0381(18) -0.0112(18)
C13 0.054(2) 0.067(3) 0.057(2) -0.001(2) -0.0025(18) 0.009(2)
C12 0.062(3) 0.050(2) 0.077(3) -0.011(2) 0.004(2) 0.004(2)
C11 0.054(2) 0.081(3) 0.051(2) -0.002(2) 0.0008(18) 0.006(2)
C10 0.082(3) 0.055(2) 0.057(2) -0.001(2) 0.004(2) -0.001(2)
C9 0.050(2) 0.059(3) 0.076(3) -0.002(2) 0.0022(19) 0.011(2)
C8 0.068(3) 0.065(3) 0.049(2) -0.011(2) -0.012(2) 0.003(2)
C7 0.058(3) 0.098(3) 0.062(3) 0.007(2) 0.002(2) 0.020(3)
C6 0.119(4) 0.069(3) 0.046(2) -0.012(3) -0.001(2) -0.004(2)
C5 0.166(6) 0.070(3) 0.056(3) -0.010(4) 0.017(3) -0.015(2)
C4 0.072(3) 0.076(3) 0.072(3) 0.018(2) 0.008(2) 0.020(3)
C3 0.089(3) 0.079(3) 0.084(3) 0.012(3) 0.025(3) 0.009(3)
C2 0.143(5) 0.075(3) 0.079(4) 0.014(4) 0.046(3) -0.002(3)
C1 0.091(3) 0.072(3) 0.102(3) 0.000(3) -0.003(3) 0.030(3)

loop_
_atom_type_symbol
_atom_type_description
_atom_type_scat_dispersion_real
_atom_type_scat_dispersion_imag
_atom_type_scat_source
C C 0.0033 0.0016 'International Tables Vol C Tables 4.2.6.8 and 6.1.1.4'
H H 0.0000 0.0000 'International Tables Vol C Tables 4.2.6.8 and 6.1.1.4'
N N 0.0061 0.0033 'International Tables Vol C Tables 4.2.6.8 and 6.1.1.4'
O O 0.0106 0.0060 'International Tables Vol C Tables 4.2.6.8 and 6.1.1.4'

loop_
_geom_angle_atom_site_label_1
_geom_angle_atom_site_label_2
_geom_angle_atom_site_label_3
_geom_angle_site_symmetry_1
_geom_angle_site_symmetry_3
_geom_angle
_geom_angle_publ_flag
C16 N C24 . . 130.0(3) yes
C16 N C20 . . 121.5(3) yes
C24 N C20 . . 108.5(3) yes
N C24 C21 . . 107.7(3) ?
N C24 C17 . . 126.5(3) ?
C21 C24 C17 . . 125.7(3) ?
C19 C23 C22 . . 119.3(3) ?
C19 C23 C18 . . 119.2(3) ?
C22 C23 C18 . . 121.4(3) ?
C11 C22 C23 . . 119.2(3) ?
C11 C22 C17 . . 119.4(3) ?
C23 C22 C17 . . 121.4(3) ?
C24 C21 C15 . . 109.4(3) ?
C24 C21 C18 . . 119.8(3) ?
C15 C21 C18 . . 130.5(3) ?
N C20 C13 . . 117.6(3) ?
N C20 C15 . . 108.3(3) ?
C13 C20 C15 . . 134.2(3) ?
C23 C19 C4 . . 120.9(4) ?
C23 C19 H19 . . 119.5 ?
C4 C19 H19 . . 119.5 ?
O2 C18 C21 . . 123.4(3) ?
O2 C18 C23 . . 120.6(3) ?
C21 C18 C23 . . 116.0(3) ?
O3 C17 C24 . . 123.1(3) ?
O3 C17 C22 . . 121.8(3) ?
C24 C17 C22 . . 115.1(3) ?
C12 C16 N . . 119.6(3) ?
C12 C16 H16 . . 120.2 ?
N C16 H16 . . 120.2 ?
C21 C15 C20 . . 106.1(3) ?
C21 C15 C8 . . 131.6(3) ?
C20 C15 C8 . . 122.3(3) ?
C6 C14 C10 . . 119.0(4) ?
C6 C14 C8 . . 119.8(4) ?
C10 C14 C8 . . 121.2(3) ?
C9 C13 C20 . . 121.1(4) ?
C9 C13 H13 . . 119.4 ?
C20 C13 H13 . . 119.4 ?
C16 C12 C9 . . 121.7(4) ?
C16 C12 H12 . . 119.2 ?
C9 C12 H12 . . 119.2 ?
C7 C11 C22 . . 120.1(4) ?
C7 C11 H11 . . 120.0 ?
C22 C11 H11 . . 120.0 ?
C14 C10 C3 . . 120.3(4) ?
C14 C10 H10 . . 119.9 ?
C3 C10 H10 . . 119.9 ?
C13 C9 C12 . . 118.5(4) ?
C13 C9 C1 . . 121.3(4) ?
C12 C9 C1 . . 120.1(4) ?
O1 C8 C15 . . 119.1(4) ?
O1 C8 C14 . . 119.6(3) ?
C15 C8 C14 . . 121.3(3) ?
C4 C7 C11 . . 120.9(4) ?
C4 C7 H7 . . 119.6 ?
C11 C7 H7 . . 119.5 ?
C14 C6 C5 . . 120.9(5) ?
C14 C6 H6 . . 119.5 ?
C5 C6 H6 . . 119.5 ?
C2 C5 C6 . . 120.1(5) ?
C2 C5 H5 . . 120.0 ?
C6 C5 H5 . . 120.0 ?
C7 C4 C19 . . 119.6(4) ?
C7 C4 H4 . . 120.2 ?
C19 C4 H4 . . 120.2 ?
C2 C3 C10 . . 119.5(5) ?
C2 C3 H3 . . 120.3 ?
C10 C3 H3 . . 120.3 ?
C5 C2 C3 . . 120.2(5) ?
C5 C2 H2 . . 119.9 ?
C3 C2 H2 . . 119.9 ?
C9 C1 H1A . . 109.5 ?
C9 C1 H1B . . 109.5 ?
H1A C1 H1B . . 109.5 ?
C9 C1 H1C . . 109.5 ?
H1A C1 H1C . . 109.5 ?
H1B C1 H1C . . 109.5 ?

loop_
_geom_bond_atom_site_label_1
_geom_bond_atom_site_label_2
_geom_bond_site_symmetry_2
_geom_bond_distance
_geom_bond_publ_flag
N C16 . 1.369(4) yes
N C24 . 1.379(4) yes
N C20 . 1.391(4) yes
C24 C21 . 1.380(4) ?
C24 C17 . 1.430(5) ?
O3 C17 . 1.230(4) ?
O2 C18 . 1.215(4) ?
C23 C19 . 1.382(5) ?
C23 C22 . 1.400(4) ?
C23 C18 . 1.492(5) ?
C22 C11 . 1.389(5) ?
C22 C17 . 1.474(5) ?
C21 C15 . 1.399(4) ?
C21 C18 . 1.462(5) ?
C20 C13 . 1.400(4) ?
C20 C15 . 1.404(5) ?
C19 C4 . 1.377(5) ?
C19 H19 . 0.9300 ?
C16 C12 . 1.338(5) ?
C16 H16 . 0.9300 ?
C15 C8 . 1.465(5) ?
C14 C6 . 1.372(5) ?
C14 C10 . 1.375(5) ?
C14 C8 . 1.488(5) ?
O1 C8 . 1.215(4) ?
C13 C9 . 1.363(5) ?
C13 H13 . 0.9300 ?
C12 C9 . 1.401(5) ?
C12 H12 . 0.9300 ?
C11 C7 . 1.378(5) ?
C11 H11 . 0.9300 ?
C10 C3 . 1.388(5) ?
C10 H10 . 0.9300 ?
C9 C1 . 1.505(5) ?
C7 C4 . 1.366(5) ?
C7 H7 . 0.9300 ?
C6 C5 . 1.372(6) ?
C6 H6 . 0.9300 ?
C5 C2 . 1.358(6) ?
C5 H5 . 0.9300 ?
C4 H4 . 0.9300 ?
C3 C2 . 1.376(6) ?
C3 H3 . 0.9300 ?
C2 H2 . 0.9300 ?
C1 H1A . 0.9600 ?
C1 H1B . 0.9600 ?
C1 H1C . 0.9600 ?

loop_
_geom_hbond_atom_site_label_D
_geom_hbond_atom_site_label_H
_geom_hbond_atom_site_label_A
_geom_hbond_site_symmetry_A
_geom_hbond_distance_DH
_geom_hbond_distance_HA
_geom_hbond_distance_DA
_geom_hbond_angle_DHA
_geom_hbond_publ_flag
C10 H10 O3 3_666 0.93 2.45 3.305(5) 152 yes
C16 H16 O3 . 0.93 2.40 2.960(5) 119 ?

loop_
_geom_torsion_atom_site_label_1
_geom_torsion_atom_site_label_2
_geom_torsion_atom_site_label_3
_geom_torsion_atom_site_label_4
_geom_torsion_site_symmetry_1
_geom_torsion_site_symmetry_2
_geom_torsion_site_symmetry_3
_geom_torsion_site_symmetry_4
_geom_torsion
_geom_torsion_publ_flag
C16 N C24 C21 . . . . -178.7(3) ?
C20 N C24 C21 . . . . -0.2(3) ?
C16 N C24 C17 . . . . 0.7(5) ?
C20 N C24 C17 . . . . 179.2(3) ?
C19 C23 C22 C11 . . . . 0.7(5) ?
C18 C23 C22 C11 . . . . 178.3(3) ?
C19 C23 C22 C17 . . . . -177.9(3) ?
C18 C23 C22 C17 . . . . -0.2(5) ?
N C24 C21 C15 . . . . 0.2(4) ?
C17 C24 C21 C15 . . . . -179.2(3) ?
N C24 C21 C18 . . . . -173.5(3) ?
C17 C24 C21 C18 . . . . 7.1(5) ?
C16 N C20 C13 . . . . -0.2(4) ?
C24 N C20 C13 . . . . -178.9(3) ?
C16 N C20 C15 . . . . 178.8(3) ?
C24 N C20 C15 . . . . 0.1(3) ?
C22 C23 C19 C4 . . . . -2.1(5) ?
C18 C23 C19 C4 . . . . -179.7(3) ?
C24 C21 C18 O2 . . . . 168.7(3) ?
C15 C21 C18 O2 . . . . -3.5(6) ?
C24 C21 C18 C23 . . . . -9.5(5) ?
C15 C21 C18 C23 . . . . 178.3(3) ?
C19 C23 C18 O2 . . . . 5.7(5) ?
C22 C23 C18 O2 . . . . -171.9(3) ?
C19 C23 C18 C21 . . . . -176.0(3) ?
C22 C23 C18 C21 . . . . 6.4(4) ?
N C24 C17 O3 . . . . -0.8(5) ?
C21 C24 C17 O3 . . . . 178.5(3) ?
N C24 C17 C22 . . . . -179.9(3) ?
C21 C24 C17 C22 . . . . -0.7(5) ?
C11 C22 C17 O3 . . . . -0.5(5) ?
C23 C22 C17 O3 . . . . 178.1(3) ?
C11 C22 C17 C24 . . . . 178.6(3) ?
C23 C22 C17 C24 . . . . -2.8(4) ?
C24 N C16 C12 . . . . 177.9(3) ?
C20 N C16 C12 . . . . -0.5(5) ?
C24 C21 C15 C20 . . . . -0.1(4) ?
C18 C21 C15 C20 . . . . 172.7(3) ?
C24 C21 C15 C8 . . . . 179.2(3) ?
C18 C21 C15 C8 . . . . -8.0(6) ?
N C20 C15 C21 . . . . 0.0(4) ?
C13 C20 C15 C21 . . . . 178.8(4) ?
N C20 C15 C8 . . . . -179.4(3) ?
C13 C20 C15 C8 . . . . -0.6(6) ?
N C20 C13 C9 . . . . 0.4(5) ?
C15 C20 C13 C9 . . . . -178.3(4) ?
N C16 C12 C9 . . . . 0.9(5) ?
C23 C22 C11 C7 . . . . 0.7(5) ?
C17 C22 C11 C7 . . . . 179.3(3) ?
C6 C14 C10 C3 . . . . 1.2(5) ?
C8 C14 C10 C3 . . . . -176.3(3) ?
C20 C13 C9 C12 . . . . 0.0(5) ?
C20 C13 C9 C1 . . . . 177.8(3) ?
C16 C12 C9 C13 . . . . -0.7(5) ?
C16 C12 C9 C1 . . . . -178.5(4) ?
C21 C15 C8 O1 . . . . 140.5(4) ?
C20 C15 C8 O1 . . . . -40.3(5) ?
C21 C15 C8 C14 . . . . -43.1(6) ?
C20 C15 C8 C14 . . . . 136.1(4) ?
C6 C14 C8 O1 . . . . -27.8(5) ?
C10 C14 C8 O1 . . . . 149.7(4) ?
C6 C14 C8 C15 . . . . 155.8(3) ?
C10 C14 C8 C15 . . . . -26.7(5) ?
C22 C11 C7 C4 . . . . -0.8(6) ?
C10 C14 C6 C5 . . . . 1.3(5) ?
C8 C14 C6 C5 . . . . 178.8(4) ?
C14 C6 C5 C2 . . . . -2.9(7) ?
C11 C7 C4 C19 . . . . -0.5(6) ?
C23 C19 C4 C7 . . . . 1.9(6) ?
C14 C10 C3 C2 . . . . -2.1(6) ?
C6 C5 C2 C3 . . . . 2.0(7) ?
C10 C3 C2 C5 . . . . 0.5(7) ?

loop_
_cod_related_entry_id
_cod_related_entry_database
_cod_related_entry_code
1 ChemSpider 30656694
